data_1513611
loop_
_publ_author_name
'Camp, Cl\'ement'
'Antunes, Maria Augusta'
'Garc\'ia, Gregorio'
'Ciofini, Ilaria'
'Santos, Isabel C.'
'P\'ecaut, Jacques'
'Almeida, Manuel'
'Mar\,calo, Joaquim'
'Mazzanti, Marinella'

_publ_section_title
;
 Two-electron versus one-electron reduction of chalcogens by uranium(iii):
 synthesis of a terminal U(v) persulfide complex
;
_journal_issue 2
_journal_name_full 'Chemical Science'
_journal_page_first 841
_journal_paper_doi 10.1039/c3sc52742e
_journal_volume 5
_journal_year 2014
_chemical_formula_sum 'C67 H98 N12 Se Si6 U2'
_chemical_formula_weight 1795.13
_chemical_name_systematic
; 
 ? 
;
_space_group_IT_number 14
_symmetry_cell_setting monoclinic
_symmetry_space_group_name_Hall '-P 2yn'
_symmetry_space_group_name_H-M 'P 1 21/n 1'
_atom_sites_solution_hydrogens geom
_atom_sites_solution_primary direct
_atom_sites_solution_secondary difmap
_audit_creation_method SHELXL-97
_cell_angle_alpha 90.00
_cell_angle_beta 90.9355(19)
_cell_angle_gamma 90.00
_cell_formula_units_Z 4
_cell_length_a 18.1375(3)
_cell_length_b 17.5716(4)
_cell_length_c 22.6446(5)
_cell_measurement_reflns_used 6210
_cell_measurement_temperature 150(2)
_cell_measurement_theta_max 32.3189
_cell_measurement_theta_min 3.3352
_cell_volume 7216.0(3)
_computing_cell_refinement
;
CrysAlisPro, Agilent Technologies,
Version 1.171.36.20 (release 27-06-2012 CrysAlis171 .NET)
(compiled Jul 11 2012,15:38:31)
;
_computing_data_collection
;
CrysAlisPro, Agilent Technologies,
Version 1.171.36.20 (release 27-06-2012 CrysAlis171 .NET)
(compiled Jul 11 2012,15:38:31)
;
_computing_data_reduction
;
CrysAlisPro, Agilent Technologies,
Version 1.171.36.20 (release 27-06-2012 CrysAlis171 .NET)
(compiled Jul 11 2012,15:38:31)
;
_computing_structure_refinement 'SHELXL-97 (Sheldrick, 1997)'
_computing_structure_solution 'SHELXS-97 (Sheldrick, 1990)'
_diffrn_ambient_temperature 150(2)
_diffrn_detector_area_resol_mean 15.9653
_diffrn_measured_fraction_theta_full 0.998
_diffrn_measured_fraction_theta_max 0.998
_diffrn_measurement_details
;
  1 omega   10.00   94.00   1.0000   60.0000
omega____ theta____ kappa____ phi______ frames
    -       25.4051   57.0000   30.0000 84

  2 omega  -43.00   47.00   1.0000   60.0000
omega____ theta____ kappa____ phi______ frames
    -       25.4051  -57.0000 -120.0000 90

  3 omega  -43.00   47.00   1.0000   60.0000
omega____ theta____ kappa____ phi______ frames
    -       25.4051  -57.0000   60.0000 90

  4 omega  -15.00   93.00   1.0000   60.0000
omega____ theta____ kappa____ phi______ frames
    -       25.4051   19.0000 -120.0000 108

  5 omega   34.00   66.00   1.0000   60.0000
omega____ theta____ kappa____ phi______ frames
    -       25.4051  179.0000  -90.0000 32

  6 omega    5.00   63.00   1.0000   60.0000
omega____ theta____ kappa____ phi______ frames
    -       25.4051   57.0000  -60.0000 58

;
_diffrn_measurement_device_type 'Xcalibur, Sapphire3'
_diffrn_measurement_method '\w scans'
_diffrn_radiation_monochromator graphite
_diffrn_radiation_source 'fine-focus sealed tube'
_diffrn_radiation_type MoK\a
_diffrn_radiation_wavelength 0.71073
_diffrn_reflns_av_R_equivalents 0.0987
_diffrn_reflns_av_sigmaI/netI 0.0983
_diffrn_reflns_limit_h_max 24
_diffrn_reflns_limit_h_min -24
_diffrn_reflns_limit_k_max 23
_diffrn_reflns_limit_k_min -23
_diffrn_reflns_limit_l_max 30
_diffrn_reflns_limit_l_min -30
_diffrn_reflns_number 69833
_diffrn_reflns_theta_full 28.28
_diffrn_reflns_theta_max 28.28
_diffrn_reflns_theta_min 3.34
_exptl_absorpt_coefficient_mu 5.135
_exptl_absorpt_correction_T_max 0.8248
_exptl_absorpt_correction_T_min 0.4266
_exptl_absorpt_correction_type analytical
_exptl_absorpt_process_details
;
CrysAlisPro, Agilent Technologies,
Version 1.171.36.20 (release 27-06-2012 CrysAlis171 .NET)
(compiled Jul 11 2012,15:38:31)
Analytical numeric absorption correction using a multifaceted crystal
            model based on expressions derived by R.C. Clark & J.S. Reid.
(Clark, R. C. & Reid, J. S. (1995). Acta Cryst. A51, 887-897)
;
_exptl_crystal_colour orange
_exptl_crystal_density_diffrn 1.652
_exptl_crystal_density_method 'not measured'
_exptl_crystal_description prism
_exptl_crystal_F_000 3544
_exptl_crystal_size_max 0.20
_exptl_crystal_size_mid 0.08
_exptl_crystal_size_min 0.04
_refine_diff_density_max 1.075
_refine_diff_density_min -0.913
_refine_diff_density_rms 0.187
_refine_ls_extinction_method none
_refine_ls_goodness_of_fit_ref 0.990
_refine_ls_hydrogen_treatment constr
_refine_ls_matrix_type full
_refine_ls_number_parameters 806
_refine_ls_number_reflns 17890
_refine_ls_number_restraints 0
_refine_ls_restrained_S_all 0.990
_refine_ls_R_factor_all 0.0958
_refine_ls_R_factor_gt 0.0470
_refine_ls_shift/su_max 0.003
_refine_ls_shift/su_mean 0.000
_refine_ls_structure_factor_coef Fsqd
_refine_ls_weighting_details 'calc w=1/[\s^2^(Fo^2^)+(0.0125P)^2^+0.0000P] where P=(Fo^2^+2Fc^2^)/3'
_refine_ls_weighting_scheme calc
_refine_ls_wR_factor_gt 0.0629
_refine_ls_wR_factor_ref 0.0742
_reflns_number_gt 11665
_reflns_number_total 17890
_reflns_threshold_expression >2sigma(I)
_cod_data_source_file c3sc52742e.txt
_cod_data_source_block 3
_cod_original_sg_symbol_H-M 'P 21/n'
_cod_database_code 1513611

loop_
_symmetry_equiv_pos_as_xyz
'x, y, z'
'-x+1/2, y+1/2, -z+1/2'
'-x, -y, -z'
'x-1/2, -y-1/2, z-1/2'

loop_
_atom_site_label
_atom_site_type_symbol
_atom_site_fract_x
_atom_site_fract_y
_atom_site_fract_z
_atom_site_U_iso_or_equiv
_atom_site_adp_type
_atom_site_occupancy
_atom_site_symmetry_multiplicity
_atom_site_calc_flag
_atom_site_refinement_flags
U1 U 0.246218(12) 0.319302(11) 0.378743(9) 0.01259(5) Uani 1 1 d .
U2 U 0.251570(12) 0.299900(11) 0.628209(9) 0.01252(5) Uani 1 1 d .
Se1 Se 0.25063(4) 0.31337(4) 0.50348(3) 0.01859(12) Uani 1 1 d .
Si1 Si 0.06863(9) 0.31729(9) 0.38544(7) 0.0172(4) Uani 1 1 d .
Si2 Si 0.29978(9) 0.28055(10) 0.24766(7) 0.0192(4) Uani 1 1 d .
Si3 Si 0.34936(9) 0.47064(9) 0.38609(7) 0.0182(4) Uani 1 1 d .
Si41 Si 0.19361(9) 0.24589(10) 0.75457(7) 0.0197(4) Uani 1 1 d .
Si42 Si 0.42917(9) 0.29964(9) 0.62462(7) 0.0167(4) Uani 1 1 d .
Si43 Si 0.14598(9) 0.44937(9) 0.63147(7) 0.0175(4) Uani 1 1 d .
N1 N 0.1176(2) 0.3932(3) 0.3505(2) 0.0171(11) Uani 1 1 d .
N2 N 0.2397(3) 0.3586(3) 0.26660(19) 0.0176(11) Uani 1 1 d .
N3 N 0.2551(3) 0.4692(3) 0.35983(19) 0.0166(10) Uani 1 1 d .
N4 N 0.1375(2) 0.2515(3) 0.38083(19) 0.0167(11) Uani 1 1 d .
N5 N 0.2932(2) 0.2316(3) 0.3128(2) 0.0163(11) Uani 1 1 d .
N6 N 0.3650(2) 0.3750(3) 0.38479(19) 0.0135(10) Uani 1 1 d .
N41 N 0.2544(2) 0.3250(3) 0.7429(2) 0.0181(11) Uani 1 1 d .
N42 N 0.3780(2) 0.3702(3) 0.6639(2) 0.0169(11) Uani 1 1 d .
N43 N 0.2396(3) 0.4464(3) 0.65812(19) 0.0174(11) Uani 1 1 d .
N44 N 0.2030(2) 0.2043(3) 0.68650(19) 0.0163(10) Uani 1 1 d .
N45 N 0.3605(3) 0.2332(3) 0.6214(2) 0.0172(11) Uani 1 1 d .
N46 N 0.1327(2) 0.3540(3) 0.6261(2) 0.0165(11) Uani 1 1 d .
C1 C 0.1066(3) 0.3936(3) 0.2847(2) 0.0218(14) Uani 1 1 d .
H1A H 0.1105 0.4466 0.2704 0.026 Uiso 1 1 calc R
H1B H 0.0560 0.3756 0.2753 0.026 Uiso 1 1 calc R
C2 C 0.1607(3) 0.3448(3) 0.2513(3) 0.0214(14) Uani 1 1 d .
H2A H 0.1493 0.2906 0.2590 0.026 Uiso 1 1 calc R
H2B H 0.1532 0.3539 0.2085 0.026 Uiso 1 1 calc R
C3 C 0.2652(3) 0.4367(3) 0.2526(2) 0.0185(13) Uani 1 1 d .
H3A H 0.2443 0.4517 0.2137 0.022 Uiso 1 1 calc R
H3B H 0.3196 0.4360 0.2492 0.022 Uiso 1 1 calc R
C4 C 0.2443(3) 0.4968(3) 0.2980(2) 0.0193(13) Uani 1 1 d .
H4A H 0.2748 0.5428 0.2921 0.023 Uiso 1 1 calc R
H4B H 0.1920 0.5112 0.2918 0.023 Uiso 1 1 calc R
C5 C 0.1964(3) 0.4944(3) 0.4000(3) 0.0213(14) Uani 1 1 d .
H5A H 0.1984 0.5504 0.4040 0.026 Uiso 1 1 calc R
H5B H 0.2053 0.4719 0.4395 0.026 Uiso 1 1 calc R
C6 C 0.1190(3) 0.4711(3) 0.3775(3) 0.0218(14) Uani 1 1 d .
H6A H 0.0845 0.4725 0.4109 0.026 Uiso 1 1 calc R
H6B H 0.1017 0.5086 0.3477 0.026 Uiso 1 1 calc R
C11 C -0.0159(3) 0.2842(3) 0.3442(3) 0.0259(15) Uani 1 1 d .
H11A H -0.0515 0.3260 0.3413 0.039 Uiso 1 1 calc R
H11B H -0.0381 0.2415 0.3654 0.039 Uiso 1 1 calc R
H11C H -0.0024 0.2677 0.3045 0.039 Uiso 1 1 calc R
C12 C 0.0394(3) 0.3483(3) 0.4594(2) 0.0233(14) Uani 1 1 d .
H12A H 0.0824 0.3666 0.4820 0.035 Uiso 1 1 calc R
H12B H 0.0171 0.3053 0.4801 0.035 Uiso 1 1 calc R
H12C H 0.0032 0.3894 0.4552 0.035 Uiso 1 1 calc R
C13 C 0.1218(3) 0.1731(3) 0.3877(2) 0.0166(13) Uani 1 1 d .
C14 C 0.1181(3) 0.1243(3) 0.3390(3) 0.0248(15) Uani 1 1 d .
H14 H 0.1253 0.1443 0.3006 0.030 Uiso 1 1 calc R
C15 C 0.1041(4) 0.0476(4) 0.3458(3) 0.0333(17) Uani 1 1 d .
H15 H 0.1016 0.0155 0.3121 0.040 Uiso 1 1 calc R
C16 C 0.0939(4) 0.0178(4) 0.4001(3) 0.041(2) Uani 1 1 d .
H16 H 0.0851 -0.0352 0.4044 0.049 Uiso 1 1 calc R
C17 C 0.0963(5) 0.0643(4) 0.4491(3) 0.049(2) Uani 1 1 d .
H17 H 0.0875 0.0434 0.4871 0.059 Uiso 1 1 calc R
C18 C 0.1113(4) 0.1412(4) 0.4434(3) 0.0313(17) Uani 1 1 d .
H18 H 0.1145 0.1724 0.4776 0.038 Uiso 1 1 calc R
C21 C 0.2615(3) 0.2273(4) 0.1833(2) 0.0287(16) Uani 1 1 d .
H21A H 0.2100 0.2139 0.1906 0.043 Uiso 1 1 calc R
H21B H 0.2903 0.1808 0.1774 0.043 Uiso 1 1 calc R
H21C H 0.2641 0.2591 0.1478 0.043 Uiso 1 1 calc R
C22 C 0.3924(3) 0.3189(4) 0.2293(3) 0.0257(15) Uani 1 1 d .
H22A H 0.3876 0.3552 0.1966 0.038 Uiso 1 1 calc R
H22B H 0.4247 0.2770 0.2178 0.038 Uiso 1 1 calc R
H22C H 0.4137 0.3447 0.2640 0.038 Uiso 1 1 calc R
C23 C 0.3257(3) 0.1597(3) 0.3235(2) 0.0169(13) Uani 1 1 d .
C24 C 0.3847(3) 0.1313(3) 0.2907(3) 0.0239(15) Uani 1 1 d .
H24 H 0.4017 0.1588 0.2575 0.029 Uiso 1 1 calc R
C25 C 0.4184(4) 0.0633(4) 0.3065(3) 0.0308(17) Uani 1 1 d .
H25 H 0.4590 0.0456 0.2844 0.037 Uiso 1 1 calc R
C26 C 0.3946(4) 0.0209(4) 0.3534(3) 0.0325(17) Uani 1 1 d .
H26 H 0.4184 -0.0255 0.3637 0.039 Uiso 1 1 calc R
C27 C 0.3353(3) 0.0469(4) 0.3854(3) 0.0321(17) Uani 1 1 d .
H27 H 0.3175 0.0179 0.4176 0.038 Uiso 1 1 calc R
C28 C 0.3019(3) 0.1152(3) 0.3703(3) 0.0226(14) Uani 1 1 d .
H28 H 0.2613 0.1323 0.3927 0.027 Uiso 1 1 calc R
C31 C 0.4062(3) 0.5318(4) 0.3360(3) 0.0303(16) Uani 1 1 d .
H31A H 0.4546 0.5411 0.3544 0.045 Uiso 1 1 calc R
H31B H 0.3810 0.5805 0.3292 0.045 Uiso 1 1 calc R
H31C H 0.4126 0.5057 0.2981 0.045 Uiso 1 1 calc R
C32 C 0.3563(3) 0.5128(3) 0.4611(3) 0.0264(15) Uani 1 1 d .
H32A H 0.3241 0.4850 0.4878 0.040 Uiso 1 1 calc R
H32B H 0.3411 0.5663 0.4594 0.040 Uiso 1 1 calc R
H32C H 0.4074 0.5096 0.4756 0.040 Uiso 1 1 calc R
C33 C 0.4321(3) 0.3394(3) 0.3977(2) 0.0178(13) Uani 1 1 d .
C34 C 0.4993(3) 0.3779(4) 0.4006(3) 0.0235(14) Uani 1 1 d .
H34 H 0.5004 0.4312 0.3940 0.028 Uiso 1 1 calc R
C35 C 0.5647(3) 0.3392(4) 0.4131(3) 0.0299(16) Uani 1 1 d .
H35 H 0.6095 0.3671 0.4157 0.036 Uiso 1 1 calc R
C36 C 0.5663(4) 0.2624(4) 0.4215(3) 0.0304(16) Uani 1 1 d .
H36 H 0.6116 0.2366 0.4288 0.036 Uiso 1 1 calc R
C37 C 0.5000(4) 0.2230(4) 0.4192(2) 0.0282(16) Uani 1 1 d .
H37 H 0.4996 0.1694 0.4251 0.034 Uiso 1 1 calc R
C38 C 0.4341(3) 0.2613(3) 0.4084(2) 0.0206(14) Uani 1 1 d .
H38 H 0.3892 0.2335 0.4083 0.025 Uiso 1 1 calc R
C41 C 0.3328(3) 0.3102(3) 0.7584(2) 0.0184(13) Uani 1 1 d .
H41A H 0.3449 0.2574 0.7468 0.022 Uiso 1 1 calc R
H41B H 0.3391 0.3139 0.8018 0.022 Uiso 1 1 calc R
C42 C 0.3871(3) 0.3636(3) 0.7298(2) 0.0191(13) Uani 1 1 d .
H42A H 0.3817 0.4148 0.7474 0.023 Uiso 1 1 calc R
H42B H 0.4378 0.3457 0.7390 0.023 Uiso 1 1 calc R
C43 C 0.3767(3) 0.4510(3) 0.6418(3) 0.0198(14) Uani 1 1 d .
H43A H 0.4112 0.4559 0.6086 0.024 Uiso 1 1 calc R
H43B H 0.3939 0.4853 0.6738 0.024 Uiso 1 1 calc R
C44 C 0.2983(3) 0.4759(3) 0.6207(2) 0.0196(13) Uani 1 1 d .
H44A H 0.2958 0.5322 0.6202 0.024 Uiso 1 1 calc R
H44B H 0.2898 0.4578 0.5797 0.024 Uiso 1 1 calc R
C45 C 0.2497(3) 0.4671(3) 0.7216(2) 0.0204(14) Uani 1 1 d .
H45A H 0.2189 0.5122 0.7303 0.025 Uiso 1 1 calc R
H45B H 0.3019 0.4811 0.7291 0.025 Uiso 1 1 calc R
C46 C 0.2286(3) 0.4020(3) 0.7629(3) 0.0221(14) Uani 1 1 d .
H46A H 0.2497 0.4124 0.8027 0.027 Uiso 1 1 calc R
H46B H 0.1742 0.4009 0.7664 0.027 Uiso 1 1 calc R
C51 C 0.2286(3) 0.1839(3) 0.8163(2) 0.0276(15) Uani 1 1 d .
H51A H 0.2791 0.1678 0.8081 0.041 Uiso 1 1 calc R
H51B H 0.1969 0.1391 0.8196 0.041 Uiso 1 1 calc R
H51C H 0.2281 0.2126 0.8534 0.041 Uiso 1 1 calc R
C52 C 0.0995(3) 0.2817(4) 0.7724(3) 0.0281(16) Uani 1 1 d .
H52A H 0.1025 0.3144 0.8074 0.042 Uiso 1 1 calc R
H52B H 0.0669 0.2385 0.7802 0.042 Uiso 1 1 calc R
H52C H 0.0797 0.3110 0.7389 0.042 Uiso 1 1 calc R
C53 C 0.1722(3) 0.1337(3) 0.6706(3) 0.0229(14) Uani 1 1 d .
C54 C 0.1974(3) 0.0939(4) 0.6214(3) 0.0294(16) Uani 1 1 d .
H54 H 0.2379 0.1132 0.5999 0.035 Uiso 1 1 calc R
C55 C 0.1640(4) 0.0269(4) 0.6036(3) 0.043(2) Uani 1 1 d .
H55 H 0.1822 0.0009 0.5701 0.052 Uiso 1 1 calc R
C56 C 0.1048(4) -0.0035(4) 0.6333(4) 0.043(2) Uani 1 1 d .
H56 H 0.0820 -0.0494 0.6204 0.051 Uiso 1 1 calc R
C57 C 0.0799(4) 0.0348(4) 0.6820(3) 0.0357(18) Uani 1 1 d .
H57 H 0.0393 0.0149 0.7031 0.043 Uiso 1 1 calc R
C58 C 0.1126(4) 0.1011(4) 0.7008(3) 0.0297(16) Uani 1 1 d .
H58 H 0.0947 0.1257 0.7351 0.036 Uiso 1 1 calc R
C61 C 0.5106(3) 0.2627(4) 0.6673(3) 0.0283(16) Uani 1 1 d .
H61A H 0.4936 0.2337 0.7015 0.042 Uiso 1 1 calc R
H61B H 0.5411 0.3055 0.6809 0.042 Uiso 1 1 calc R
H61C H 0.5398 0.2296 0.6419 0.042 Uiso 1 1 calc R
C62 C 0.4610(3) 0.3394(3) 0.5539(2) 0.0244(15) Uani 1 1 d .
H62A H 0.4842 0.2991 0.5308 0.037 Uiso 1 1 calc R
H62B H 0.4969 0.3800 0.5618 0.037 Uiso 1 1 calc R
H62C H 0.4188 0.3602 0.5317 0.037 Uiso 1 1 calc R
C63 C 0.3792(3) 0.1569(3) 0.6068(3) 0.0176(13) Uani 1 1 d .
C64 C 0.3822(3) 0.1008(4) 0.6505(3) 0.0284(16) Uani 1 1 d .
H64 H 0.3712 0.1138 0.6901 0.034 Uiso 1 1 calc R
C65 C 0.4009(4) 0.0268(4) 0.6368(3) 0.0351(18) Uani 1 1 d .
H65 H 0.4026 -0.0108 0.6670 0.042 Uiso 1 1 calc R
C66 C 0.4169(4) 0.0073(4) 0.5797(3) 0.0381(18) Uani 1 1 d .
H66 H 0.4307 -0.0434 0.5704 0.046 Uiso 1 1 calc R
C67 C 0.4130(4) 0.0620(4) 0.5358(3) 0.0395(19) Uani 1 1 d .
H67 H 0.4231 0.0486 0.4961 0.047 Uiso 1 1 calc R
C68 C 0.3944(3) 0.1358(3) 0.5495(3) 0.0259(15) Uani 1 1 d .
H68 H 0.3920 0.1729 0.5190 0.031 Uiso 1 1 calc R
C71 C 0.1401(3) 0.5027(3) 0.5607(3) 0.0280(15) Uani 1 1 d .
H71A H 0.1748 0.4809 0.5326 0.042 Uiso 1 1 calc R
H71B H 0.1525 0.5562 0.5677 0.042 Uiso 1 1 calc R
H71C H 0.0898 0.4991 0.5443 0.042 Uiso 1 1 calc R
C72 C 0.0863(3) 0.5016(4) 0.6853(3) 0.0285(16) Uani 1 1 d .
H72A H 0.0382 0.5121 0.6668 0.043 Uiso 1 1 calc R
H72B H 0.1101 0.5497 0.6965 0.043 Uiso 1 1 calc R
H72C H 0.0797 0.4702 0.7206 0.043 Uiso 1 1 calc R
C73 C 0.0661(3) 0.3165(3) 0.6103(2) 0.0172(13) Uani 1 1 d .
C74 C -0.0031(3) 0.3503(4) 0.6147(3) 0.0270(15) Uani 1 1 d .
H74 H -0.0066 0.4013 0.6283 0.032 Uiso 1 1 calc R
C75 C -0.0666(4) 0.3111(4) 0.5996(3) 0.0346(17) Uani 1 1 d .
H75 H -0.1129 0.3362 0.6021 0.042 Uiso 1 1 calc R
C76 C -0.0646(4) 0.2369(4) 0.5811(3) 0.0307(16) Uani 1 1 d .
H76 H -0.1088 0.2103 0.5713 0.037 Uiso 1 1 calc R
C77 C 0.0021(3) 0.2025(4) 0.5771(3) 0.0272(15) Uani 1 1 d .
H77 H 0.0045 0.1508 0.5650 0.033 Uiso 1 1 calc R
C78 C 0.0668(3) 0.2411(3) 0.5903(2) 0.0208(14) Uani 1 1 d .
H78 H 0.1127 0.2159 0.5858 0.025 Uiso 1 1 calc R
C81 C 0.2968(4) 0.8122(4) 0.4810(3) 0.0397(18) Uani 1 1 d .
C82 C 0.2856(4) 0.7347(4) 0.4759(3) 0.0390(19) Uani 1 1 d .
H82 H 0.3173 0.7053 0.4519 0.047 Uiso 1 1 calc R
C83 C 0.2288(5) 0.6991(5) 0.5054(3) 0.052(2) Uani 1 1 d .
H83 H 0.2215 0.6459 0.5008 0.062 Uiso 1 1 calc R
C84 C 0.1828(5) 0.7399(5) 0.5413(3) 0.054(2) Uani 1 1 d .
H84 H 0.1432 0.7158 0.5609 0.065 Uiso 1 1 calc R
C85 C 0.1956(5) 0.8166(6) 0.5478(4) 0.064(3) Uani 1 1 d .
H85 H 0.1657 0.8459 0.5734 0.076 Uiso 1 1 calc R
C86 C 0.2521(5) 0.8516(5) 0.5172(3) 0.055(2) Uani 1 1 d .
H86 H 0.2595 0.9048 0.5218 0.066 Uiso 1 1 calc R
C87 C 0.3604(5) 0.8499(4) 0.4492(3) 0.060(2) Uani 1 1 d .
H87A H 0.4033 0.8159 0.4500 0.090 Uiso 1 1 calc R
H87B H 0.3733 0.8978 0.4690 0.090 Uiso 1 1 calc R
H87C H 0.3458 0.8602 0.4082 0.090 Uiso 1 1 calc R

loop_
_atom_site_aniso_label
_atom_site_aniso_U_11
_atom_site_aniso_U_22
_atom_site_aniso_U_33
_atom_site_aniso_U_23
_atom_site_aniso_U_13
_atom_site_aniso_U_12
U1 0.01232(12) 0.01471(11) 0.01074(10) 0.00049(9) -0.00010(8) -0.00073(9)
U2 0.01226(12) 0.01436(11) 0.01095(10) -0.00013(9) 0.00069(8) 0.00135(9)
Se1 0.0198(3) 0.0254(3) 0.0105(3) 0.0006(2) -0.0001(2) 0.0002(2)
Si1 0.0140(9) 0.0205(9) 0.0171(8) 0.0001(7) -0.0012(7) -0.0007(7)
Si2 0.0198(9) 0.0243(10) 0.0136(8) -0.0011(7) 0.0012(7) -0.0031(7)
Si3 0.0186(9) 0.0180(9) 0.0179(9) 0.0010(7) -0.0016(7) -0.0029(7)
Si41 0.0192(9) 0.0240(9) 0.0161(9) 0.0036(7) 0.0033(7) 0.0011(7)
Si42 0.0149(9) 0.0211(9) 0.0142(8) -0.0006(7) 0.0010(7) 0.0013(7)
Si43 0.0168(9) 0.0185(9) 0.0174(9) 0.0001(7) 0.0009(7) 0.0042(7)
N1 0.014(3) 0.021(3) 0.016(3) 0.001(2) 0.003(2) 0.000(2)
N2 0.013(3) 0.028(3) 0.012(2) 0.003(2) -0.001(2) 0.000(2)
N3 0.015(3) 0.023(3) 0.012(2) -0.0009(19) 0.000(2) 0.001(2)
N4 0.014(3) 0.022(3) 0.014(3) -0.005(2) 0.004(2) -0.002(2)
N5 0.012(3) 0.018(3) 0.019(3) -0.001(2) 0.004(2) 0.000(2)
N6 0.010(3) 0.019(3) 0.012(2) -0.0021(19) 0.000(2) 0.001(2)
N41 0.011(3) 0.027(3) 0.017(3) -0.007(2) -0.002(2) 0.003(2)
N42 0.013(3) 0.021(3) 0.017(3) -0.005(2) 0.001(2) 0.001(2)
N43 0.020(3) 0.020(3) 0.011(3) -0.0002(19) 0.003(2) -0.003(2)
N44 0.015(3) 0.017(3) 0.017(2) 0.002(2) 0.001(2) 0.000(2)
N45 0.020(3) 0.014(3) 0.017(3) 0.000(2) -0.001(2) 0.005(2)
N46 0.013(3) 0.021(3) 0.015(3) 0.004(2) 0.001(2) 0.003(2)
C1 0.020(3) 0.028(4) 0.018(3) 0.007(3) 0.000(3) -0.002(3)
C2 0.024(4) 0.022(3) 0.018(3) 0.005(3) 0.004(3) -0.004(3)
C3 0.023(4) 0.019(3) 0.014(3) 0.007(2) 0.000(3) -0.005(3)
C4 0.020(3) 0.015(3) 0.023(3) 0.006(2) -0.003(3) -0.007(2)
C5 0.023(4) 0.019(3) 0.022(3) -0.003(3) -0.004(3) 0.002(3)
C6 0.026(4) 0.014(3) 0.026(4) 0.002(3) 0.004(3) 0.004(3)
C11 0.020(4) 0.027(4) 0.030(4) 0.002(3) -0.002(3) -0.003(3)
C12 0.025(4) 0.027(4) 0.019(3) 0.000(3) 0.006(3) 0.006(3)
C13 0.006(3) 0.021(3) 0.023(3) -0.005(3) 0.002(2) -0.003(2)
C14 0.025(4) 0.029(4) 0.020(3) 0.000(3) 0.005(3) -0.008(3)
C15 0.026(4) 0.031(4) 0.043(5) -0.013(3) 0.007(3) -0.003(3)
C16 0.045(5) 0.015(4) 0.064(6) -0.005(4) 0.002(4) -0.010(3)
C17 0.083(7) 0.032(5) 0.033(4) 0.009(3) 0.009(4) -0.014(4)
C18 0.044(5) 0.026(4) 0.024(4) 0.002(3) 0.004(3) -0.012(3)
C21 0.030(4) 0.040(4) 0.016(3) -0.001(3) 0.004(3) -0.006(3)
C22 0.017(3) 0.038(4) 0.023(3) 0.002(3) 0.007(3) 0.001(3)
C23 0.016(3) 0.017(3) 0.017(3) -0.005(2) -0.003(3) -0.002(2)
C24 0.025(4) 0.028(4) 0.019(3) -0.010(3) 0.003(3) -0.003(3)
C25 0.028(4) 0.028(4) 0.036(4) -0.019(3) -0.004(3) 0.002(3)
C26 0.031(4) 0.018(4) 0.048(5) 0.002(3) -0.011(4) 0.003(3)
C27 0.021(4) 0.026(4) 0.049(5) 0.004(3) 0.001(3) -0.003(3)
C28 0.016(3) 0.026(4) 0.027(4) -0.003(3) 0.001(3) 0.001(3)
C31 0.030(4) 0.032(4) 0.029(4) 0.010(3) -0.005(3) -0.006(3)
C32 0.028(4) 0.025(4) 0.026(4) -0.001(3) 0.003(3) 0.000(3)
C33 0.016(3) 0.022(3) 0.015(3) -0.005(2) 0.003(3) -0.001(3)
C34 0.013(3) 0.030(4) 0.028(4) 0.001(3) 0.000(3) -0.007(3)
C35 0.009(3) 0.055(5) 0.025(4) 0.000(3) 0.004(3) -0.004(3)
C36 0.020(4) 0.051(5) 0.020(4) -0.001(3) 0.002(3) 0.017(3)
C37 0.038(4) 0.031(4) 0.016(3) -0.006(3) -0.003(3) 0.013(3)
C38 0.024(4) 0.025(4) 0.013(3) -0.007(2) -0.001(3) 0.002(3)
C41 0.017(3) 0.028(4) 0.010(3) 0.000(2) -0.001(2) 0.004(3)
C42 0.016(3) 0.028(4) 0.013(3) -0.003(2) -0.008(2) 0.001(3)
C43 0.015(3) 0.017(3) 0.027(4) -0.005(3) 0.007(3) -0.006(2)
C44 0.023(4) 0.016(3) 0.020(3) 0.001(2) -0.001(3) -0.003(3)
C45 0.023(4) 0.020(3) 0.018(3) -0.010(2) 0.005(3) 0.003(3)
C46 0.023(4) 0.024(4) 0.019(3) -0.005(3) 0.004(3) 0.006(3)
C51 0.030(4) 0.033(4) 0.019(3) 0.006(3) -0.003(3) 0.002(3)
C52 0.028(4) 0.034(4) 0.022(3) 0.005(3) 0.009(3) 0.003(3)
C53 0.023(4) 0.019(3) 0.026(4) 0.010(3) -0.003(3) 0.001(3)
C54 0.017(4) 0.029(4) 0.042(4) 0.001(3) 0.004(3) 0.005(3)
C55 0.034(5) 0.032(4) 0.063(6) -0.016(4) -0.009(4) 0.006(3)
C56 0.036(5) 0.024(4) 0.068(6) 0.003(4) -0.020(4) -0.004(3)
C57 0.023(4) 0.033(4) 0.051(5) 0.016(4) -0.011(4) -0.014(3)
C58 0.030(4) 0.030(4) 0.029(4) 0.015(3) -0.004(3) -0.004(3)
C61 0.018(4) 0.042(4) 0.026(4) -0.005(3) -0.001(3) 0.008(3)
C62 0.027(4) 0.032(4) 0.014(3) -0.008(3) 0.003(3) -0.006(3)
C63 0.013(3) 0.016(3) 0.023(3) -0.001(2) -0.004(3) 0.003(2)
C64 0.034(4) 0.029(4) 0.022(4) 0.002(3) 0.002(3) 0.007(3)
C65 0.043(5) 0.018(4) 0.044(5) 0.014(3) -0.007(4) 0.006(3)
C66 0.042(5) 0.019(4) 0.053(5) -0.006(3) -0.011(4) 0.013(3)
C67 0.046(5) 0.043(5) 0.030(4) -0.012(3) 0.003(4) 0.016(4)
C68 0.038(4) 0.022(4) 0.018(3) 0.000(3) 0.000(3) 0.004(3)
C71 0.029(4) 0.022(4) 0.032(4) 0.001(3) -0.003(3) 0.003(3)
C72 0.023(4) 0.029(4) 0.033(4) -0.009(3) 0.002(3) 0.007(3)
C73 0.017(3) 0.024(3) 0.011(3) 0.006(2) 0.004(2) -0.002(3)
C74 0.020(4) 0.028(4) 0.033(4) -0.001(3) 0.002(3) 0.005(3)
C75 0.016(4) 0.050(5) 0.039(4) 0.001(4) 0.003(3) 0.004(3)
C76 0.019(4) 0.047(5) 0.026(4) 0.009(3) 0.000(3) -0.014(3)
C77 0.027(4) 0.030(4) 0.024(3) 0.009(3) -0.005(3) -0.008(3)
C78 0.022(4) 0.022(3) 0.019(3) 0.000(3) -0.004(3) 0.004(3)
C81 0.054(5) 0.037(5) 0.028(4) 0.003(3) 0.000(4) 0.012(4)
C82 0.053(5) 0.035(4) 0.028(4) -0.005(3) -0.015(4) 0.013(4)
C83 0.070(7) 0.045(5) 0.040(5) 0.002(4) -0.021(5) -0.003(5)
C84 0.055(6) 0.073(7) 0.034(5) 0.003(4) 0.000(4) 0.007(5)
C85 0.070(7) 0.075(7) 0.046(5) -0.008(5) 0.013(5) 0.022(5)
C86 0.079(6) 0.035(5) 0.051(6) 0.000(4) 0.012(5) 0.021(5)
C87 0.083(7) 0.047(5) 0.050(5) 0.010(4) 0.011(5) 0.013(5)

loop_
_atom_type_symbol
_atom_type_description
_atom_type_scat_dispersion_real
_atom_type_scat_dispersion_imag
_atom_type_scat_source
C C 0.0033 0.0016 'International Tables Vol C Tables 4.2.6.8 and 6.1.1.4'
H H 0.0000 0.0000 'International Tables Vol C Tables 4.2.6.8 and 6.1.1.4'
N N 0.0061 0.0033 'International Tables Vol C Tables 4.2.6.8 and 6.1.1.4'
Si Si 0.0817 0.0704 'International Tables Vol C Tables 4.2.6.8 and 6.1.1.4'
Se Se -0.0929 2.2259 'International Tables Vol C Tables 4.2.6.8 and 6.1.1.4'
U U -9.6767 9.6646 'International Tables Vol C Tables 4.2.6.8 and 6.1.1.4'

loop_
_exptl_crystal_face_index_h
_exptl_crystal_face_index_k
_exptl_crystal_face_index_l
_exptl_crystal_face_perp_dist
_exptl_oxdiff_crystal_face_indexfrac_h
_exptl_oxdiff_crystal_face_indexfrac_k
_exptl_oxdiff_crystal_face_indexfrac_l
_exptl_oxdiff_crystal_face_x
_exptl_oxdiff_crystal_face_y
_exptl_oxdiff_crystal_face_z
-1 1 1 0.0348 -1.0000 1.0000 1.0001 -0.0324 0.0195 0.0517
0 0 1 0.0730 0.0000 -0.0000 1.0000 -0.0222 0.0218 -0.0035
0 0 -1 0.0500 -0.0000 0.0000 -1.0000 0.0222 -0.0218 0.0035
1 -1 -1 0.0328 1.0000 -1.0000 -1.0001 0.0324 -0.0195 -0.0517
-1 -1 1 0.0202 -1.0000 -1.0000 1.0000 0.0168 0.0617 0.0035
0 1 -1 0.0405 -0.0000 1.0000 -1.0000 -0.0024 -0.0429 0.0276
0 -1 1 0.0405 0.0000 -1.0000 1.0000 0.0024 0.0429 -0.0276
1 1 -1 0.0192 1.0000 1.0000 -1.0000 -0.0168 -0.0617 -0.0035

loop_
_geom_angle_atom_site_label_1
_geom_angle_atom_site_label_2
_geom_angle_atom_site_label_3
_geom_angle
N4 U1 N5 89.61(16)
N4 U1 N6 171.95(16)
N5 U1 N6 88.18(15)
N4 U1 N2 97.49(15)
N5 U1 N2 64.12(15)
N6 U1 N2 88.50(15)
N4 U1 N3 124.52(15)
N5 U1 N3 121.84(14)
N6 U1 N3 62.92(15)
N2 U1 N3 65.74(14)
N4 U1 N1 61.58(15)
N5 U1 N1 119.06(15)
N6 U1 N1 126.05(14)
N2 U1 N1 68.01(14)
N3 U1 N1 63.17(14)
N4 U1 Se1 88.32(11)
N5 U1 Se1 127.95(11)
N6 U1 Se1 86.94(11)
N2 U1 Se1 166.88(11)
N3 U1 Se1 101.28(10)
N1 U1 Se1 105.14(9)
N4 U1 Si2 100.43(11)
N5 U1 Si2 31.05(11)
N6 U1 Si2 81.52(11)
N2 U1 Si2 34.24(11)
N3 U1 Si2 92.34(10)
N1 U1 Si2 98.87(10)
Se1 U1 Si2 155.77(3)
N4 U1 Si1 30.54(12)
N5 U1 Si1 113.63(11)
N6 U1 Si1 155.43(11)
N2 U1 Si1 91.09(10)
N3 U1 Si1 94.66(10)
N1 U1 Si1 33.75(10)
Se1 U1 Si1 87.97(3)
Si2 U1 Si1 111.00(4)
N4 U1 Si3 155.89(12)
N5 U1 Si3 111.03(11)
N6 U1 Si3 30.41(11)
N2 U1 Si3 81.48(11)
N3 U1 Si3 33.59(10)
N1 U1 Si3 96.39(10)
Se1 U1 Si3 88.41(3)
Si2 U1 Si3 92.19(4)
Si1 U1 Si3 125.45(4)
N45 U2 N44 90.19(16)
N45 U2 N46 171.55(16)
N44 U2 N46 87.02(16)
N45 U2 N41 98.53(15)
N44 U2 N41 64.01(15)
N46 U2 N41 87.41(15)
N45 U2 N43 125.49(15)
N44 U2 N43 121.37(14)
N46 U2 N43 62.46(15)
N41 U2 N43 65.73(14)
N45 U2 N42 62.03(15)
N44 U2 N42 119.16(15)
N46 U2 N42 126.14(15)
N41 U2 N42 68.16(14)
N43 U2 N42 63.76(14)
N45 U2 Se1 88.12(11)
N44 U2 Se1 129.16(11)
N46 U2 Se1 87.47(11)
N41 U2 Se1 165.54(11)
N43 U2 Se1 99.96(10)
N42 U2 Se1 104.45(10)
N45 U2 Si41 101.69(11)
N44 U2 Si41 31.25(11)
N46 U2 Si41 79.88(11)
N41 U2 Si41 34.05(11)
N43 U2 Si41 91.70(10)
N42 U2 Si41 99.02(10)
Se1 U2 Si41 156.47(4)
N45 U2 Si42 30.64(12)
N44 U2 Si42 113.72(12)
N46 U2 Si42 156.12(12)
N41 U2 Si42 91.25(10)
N43 U2 Si42 95.35(10)
N42 U2 Si42 33.81(10)
Se1 U2 Si42 87.98(3)
Si41 U2 Si42 111.36(4)
N45 U2 Si43 156.67(12)
N44 U2 Si43 110.05(11)
N46 U2 Si43 30.16(12)
N41 U2 Si43 81.03(11)
N43 U2 Si43 33.45(11)
N42 U2 Si43 96.91(10)
Se1 U2 Si43 87.78(3)
Si41 U2 Si43 90.97(4)
Si42 U2 Si43 126.21(4)
U1 Se1 U2 177.04(3)
N4 Si1 N1 96.2(2)
N4 Si1 C12 118.5(3)
N1 Si1 C12 109.4(3)
N4 Si1 C11 110.7(3)
N1 Si1 C11 114.7(3)
C12 Si1 C11 107.3(3)
N4 Si1 U1 43.33(16)
N1 Si1 U1 57.94(15)
C12 Si1 U1 109.9(2)
C11 Si1 U1 142.1(2)
N5 Si2 N2 97.2(2)
N5 Si2 C21 113.1(3)
N2 Si2 C21 110.5(3)
N5 Si2 C22 116.7(3)
N2 Si2 C22 109.1(3)
C21 Si2 C22 109.5(3)
N5 Si2 U1 44.30(15)
N2 Si2 U1 55.05(15)
C21 Si2 U1 135.9(2)
C22 Si2 U1 114.6(2)
N6 Si3 N3 97.9(2)
N6 Si3 C32 113.7(3)
N3 Si3 C32 111.0(3)
N6 Si3 C31 117.4(3)
N3 Si3 C31 109.6(3)
C32 Si3 C31 107.1(3)
N6 Si3 U1 44.69(15)
N3 Si3 U1 55.24(15)
C32 Si3 U1 113.8(2)
C31 Si3 U1 139.1(2)
N44 Si41 N41 97.3(2)
N44 Si41 C52 116.2(3)
N41 Si41 C52 109.6(3)
N44 Si41 C51 112.6(3)
N41 Si41 C51 111.0(3)
C52 Si41 C51 109.5(3)
N44 Si41 U2 44.48(15)
N41 Si41 U2 55.20(15)
C52 Si41 U2 113.98(19)
C51 Si41 U2 136.5(2)
N45 Si42 N42 96.4(2)
N45 Si42 C62 117.4(3)
N42 Si42 C62 109.8(3)
N45 Si42 C61 110.8(3)
N42 Si42 C61 113.3(3)
C62 Si42 C61 108.9(3)
N45 Si42 U2 43.43(15)
N42 Si42 U2 57.38(15)
C62 Si42 U2 110.3(2)
C61 Si42 U2 140.3(2)
N46 Si43 N43 97.3(2)
N46 Si43 C71 115.5(3)
N43 Si43 C71 110.2(3)
N46 Si43 C72 116.5(3)
N43 Si43 C72 110.3(3)
C71 Si43 C72 106.7(3)
N46 Si43 U2 44.24(16)
N43 Si43 U2 55.23(15)
C71 Si43 U2 114.4(2)
C72 Si43 U2 138.9(2)
C6 N1 C1 113.7(4)
C6 N1 Si1 120.3(4)
C1 N1 Si1 112.5(4)
C6 N1 U1 109.2(3)
C1 N1 U1 109.5(3)
Si1 N1 U1 88.31(18)
C3 N2 C2 113.7(4)
C3 N2 Si2 117.4(4)
C2 N2 Si2 113.8(4)
C3 N2 U1 116.0(3)
C2 N2 U1 102.1(3)
Si2 N2 U1 90.71(18)
C5 N3 C4 113.2(4)
C5 N3 Si3 118.8(4)
C4 N3 Si3 114.5(4)
C5 N3 U1 98.6(3)
C4 N3 U1 117.6(3)
Si3 N3 U1 91.17(18)
C13 N4 Si1 120.2(4)
C13 N4 U1 132.8(3)
Si1 N4 U1 106.1(2)
C23 N5 Si2 124.2(4)
C23 N5 U1 129.7(3)
Si2 N5 U1 104.7(2)
C33 N6 Si3 125.7(4)
C33 N6 U1 128.0(4)
Si3 N6 U1 104.9(2)
C41 N41 C46 112.9(4)
C41 N41 Si41 114.7(4)
C46 N41 Si41 117.2(4)
C41 N41 U2 101.9(3)
C46 N41 U2 116.5(3)
Si41 N41 U2 90.74(18)
C42 N42 C43 113.8(4)
C42 N42 Si42 112.9(4)
C43 N42 Si42 119.5(4)
C42 N42 U2 109.8(3)
C43 N42 U2 108.8(3)
Si42 N42 U2 88.82(18)
C44 N43 C45 113.1(4)
C44 N43 Si43 119.2(4)
C45 N43 Si43 114.7(4)
C44 N43 U2 97.5(3)
C45 N43 U2 118.0(3)
Si43 N43 U2 91.32(18)
C53 N44 Si41 124.2(4)
C53 N44 U2 130.3(4)
Si41 N44 U2 104.3(2)
C63 N45 Si42 118.5(4)
C63 N45 U2 134.6(4)
Si42 N45 U2 105.9(2)
C73 N46 Si43 126.6(4)
C73 N46 U2 126.3(4)
Si43 N46 U2 105.6(2)
N1 C1 C2 114.6(5)
N1 C1 H1A 108.6
C2 C1 H1A 108.6
N1 C1 H1B 108.6
C2 C1 H1B 108.6
H1A C1 H1B 107.6
N2 C2 C1 114.9(5)
N2 C2 H2A 108.5
C1 C2 H2A 108.5
N2 C2 H2B 108.5
C1 C2 H2B 108.5
H2A C2 H2B 107.5
N2 C3 C4 114.5(4)
N2 C3 H3A 108.6
C4 C3 H3A 108.6
N2 C3 H3B 108.6
C4 C3 H3B 108.6
H3A C3 H3B 107.6
N3 C4 C3 112.2(4)
N3 C4 H4A 109.2
C3 C4 H4A 109.2
N3 C4 H4B 109.2
C3 C4 H4B 109.2
H4A C4 H4B 107.9
N3 C5 C6 112.3(5)
N3 C5 H5A 109.1
C6 C5 H5A 109.1
N3 C5 H5B 109.1
C6 C5 H5B 109.1
H5A C5 H5B 107.9
N1 C6 C5 112.7(5)
N1 C6 H6A 109.0
C5 C6 H6A 109.0
N1 C6 H6B 109.0
C5 C6 H6B 109.0
H6A C6 H6B 107.8
Si1 C11 H11A 109.5
Si1 C11 H11B 109.5
H11A C11 H11B 109.5
Si1 C11 H11C 109.5
H11A C11 H11C 109.5
H11B C11 H11C 109.5
Si1 C12 H12A 109.5
Si1 C12 H12B 109.5
H12A C12 H12B 109.5
Si1 C12 H12C 109.5
H12A C12 H12C 109.5
H12B C12 H12C 109.5
C18 C13 C14 117.5(6)
C18 C13 N4 121.4(5)
C14 C13 N4 121.1(5)
C15 C14 C13 121.2(6)
C15 C14 H14 119.4
C13 C14 H14 119.4
C16 C15 C14 120.5(6)
C16 C15 H15 119.7
C14 C15 H15 119.7
C15 C16 C17 120.0(6)
C15 C16 H16 120.0
C17 C16 H16 120.0
C16 C17 C18 120.5(7)
C16 C17 H17 119.8
C18 C17 H17 119.8
C17 C18 C13 120.4(6)
C17 C18 H18 119.8
C13 C18 H18 119.8
Si2 C21 H21A 109.5
Si2 C21 H21B 109.5
H21A C21 H21B 109.5
Si2 C21 H21C 109.5
H21A C21 H21C 109.5
H21B C21 H21C 109.5
Si2 C22 H22A 109.5
Si2 C22 H22B 109.5
H22A C22 H22B 109.5
Si2 C22 H22C 109.5
H22A C22 H22C 109.5
H22B C22 H22C 109.5
C28 C23 C24 116.8(5)
C28 C23 N5 120.1(5)
C24 C23 N5 123.1(5)
C25 C24 C23 120.4(6)
C25 C24 H24 119.8
C23 C24 H24 119.8
C26 C25 C24 121.7(6)
C26 C25 H25 119.1
C24 C25 H25 119.1
C25 C26 C27 118.8(6)
C25 C26 H26 120.6
C27 C26 H26 120.6
C26 C27 C28 119.9(6)
C26 C27 H27 120.1
C28 C27 H27 120.1
C27 C28 C23 122.4(6)
C27 C28 H28 118.8
C23 C28 H28 118.8
Si3 C31 H31A 109.5
Si3 C31 H31B 109.5
H31A C31 H31B 109.5
Si3 C31 H31C 109.5
H31A C31 H31C 109.5
H31B C31 H31C 109.5
Si3 C32 H32A 109.5
Si3 C32 H32B 109.5
H32A C32 H32B 109.5
Si3 C32 H32C 109.5
H32A C32 H32C 109.5
H32B C32 H32C 109.5
C38 C33 C34 116.6(5)
C38 C33 N6 119.9(5)
C34 C33 N6 123.4(5)
C35 C34 C33 121.0(6)
C35 C34 H34 119.5
C33 C34 H34 119.5
C36 C35 C34 121.8(6)
C36 C35 H35 119.1
C34 C35 H35 119.1
C35 C36 C37 118.2(6)
C35 C36 H36 120.9
C37 C36 H36 120.9
C38 C37 C36 120.4(6)
C38 C37 H37 119.8
C36 C37 H37 119.8
C37 C38 C33 121.9(6)
C37 C38 H38 119.1
C33 C38 H38 119.1
N41 C41 C42 114.8(5)
N41 C41 H41A 108.6
C42 C41 H41A 108.6
N41 C41 H41B 108.6
C42 C41 H41B 108.6
H41A C41 H41B 107.6
N42 C42 C41 114.2(4)
N42 C42 H42A 108.7
C41 C42 H42A 108.7
N42 C42 H42B 108.7
C41 C42 H42B 108.7
H42A C42 H42B 107.6
N42 C43 C44 112.1(4)
N42 C43 H43A 109.2
C44 C43 H43A 109.2
N42 C43 H43B 109.2
C44 C43 H43B 109.2
H43A C43 H43B 107.9
N43 C44 C43 113.1(5)
N43 C44 H44A 109.0
C43 C44 H44A 109.0
N43 C44 H44B 109.0
C43 C44 H44B 109.0
H44A C44 H44B 107.8
N43 C45 C46 112.3(5)
N43 C45 H45A 109.1
C46 C45 H45A 109.1
N43 C45 H45B 109.1
C46 C45 H45B 109.1
H45A C45 H45B 107.9
N41 C46 C45 114.0(5)
N41 C46 H46A 108.8
C45 C46 H46A 108.8
N41 C46 H46B 108.8
C45 C46 H46B 108.8
H46A C46 H46B 107.7
Si41 C51 H51A 109.5
Si41 C51 H51B 109.5
H51A C51 H51B 109.5
Si41 C51 H51C 109.5
H51A C51 H51C 109.5
H51B C51 H51C 109.5
Si41 C52 H52A 109.5
Si41 C52 H52B 109.5
H52A C52 H52B 109.5
Si41 C52 H52C 109.5
H52A C52 H52C 109.5
H52B C52 H52C 109.5
C54 C53 N44 120.8(5)
C54 C53 C58 116.5(6)
N44 C53 C58 122.6(6)
C55 C54 C53 120.7(6)
C55 C54 H54 119.7
C53 C54 H54 119.7
C54 C55 C56 121.9(7)
C54 C55 H55 119.0
C56 C55 H55 119.0
C57 C56 C55 118.0(7)
C57 C56 H56 121.0
C55 C56 H56 121.0
C58 C57 C56 121.2(7)
C58 C57 H57 119.4
C56 C57 H57 119.4
C57 C58 C53 121.7(7)
C57 C58 H58 119.1
C53 C58 H58 119.1
Si42 C61 H61A 109.5
Si42 C61 H61B 109.5
H61A C61 H61B 109.5
Si42 C61 H61C 109.5
H61A C61 H61C 109.5
H61B C61 H61C 109.5
Si42 C62 H62A 109.5
Si42 C62 H62B 109.5
H62A C62 H62B 109.5
Si42 C62 H62C 109.5
H62A C62 H62C 109.5
H62B C62 H62C 109.5
C68 C63 C64 118.0(6)
C68 C63 N45 121.6(5)
C64 C63 N45 120.4(5)
C65 C64 C63 120.9(6)
C65 C64 H64 119.6
C63 C64 H64 119.6
C66 C65 C64 120.1(6)
C66 C65 H65 119.9
C64 C65 H65 119.9
C65 C66 C67 119.6(6)
C65 C66 H66 120.2
C67 C66 H66 120.2
C68 C67 C66 120.2(6)
C68 C67 H67 119.9
C66 C67 H67 119.9
C67 C68 C63 121.2(6)
C67 C68 H68 119.4
C63 C68 H68 119.4
Si43 C71 H71A 109.5
Si43 C71 H71B 109.5
H71A C71 H71B 109.5
Si43 C71 H71C 109.5
H71A C71 H71C 109.5
H71B C71 H71C 109.5
Si43 C72 H72A 109.5
Si43 C72 H72B 109.5
H72A C72 H72B 109.5
Si43 C72 H72C 109.5
H72A C72 H72C 109.5
H72B C72 H72C 109.5
C74 C73 C78 116.1(5)
C74 C73 N46 123.2(5)
C78 C73 N46 120.7(5)
C75 C74 C73 121.2(6)
C75 C74 H74 119.4
C73 C74 H74 119.4
C76 C75 C74 121.6(6)
C76 C75 H75 119.2
C74 C75 H75 119.2
C77 C76 C75 118.2(6)
C77 C76 H76 120.9
C75 C76 H76 120.9
C76 C77 C78 121.4(6)
C76 C77 H77 119.3
C78 C77 H77 119.3
C77 C78 C73 121.4(6)
C77 C78 H78 119.3
C73 C78 H78 119.3
C86 C81 C82 117.8(8)
C86 C81 C87 122.1(7)
C82 C81 C87 120.0(7)
C81 C82 C83 120.9(7)
C81 C82 H82 119.6
C83 C82 H82 119.6
C84 C83 C82 120.8(8)
C84 C83 H83 119.6
C82 C83 H83 119.6
C85 C84 C83 118.1(8)
C85 C84 H84 120.9
C83 C84 H84 120.9
C84 C85 C86 120.2(8)
C84 C85 H85 119.9
C86 C85 H85 119.9
C81 C86 C85 122.1(8)
C81 C86 H86 119.0
C85 C86 H86 119.0
C81 C87 H87A 109.5
C81 C87 H87B 109.5
H87A C87 H87B 109.5
C81 C87 H87C 109.5
H87A C87 H87C 109.5
H87B C87 H87C 109.5

loop_
_geom_bond_atom_site_label_1
_geom_bond_atom_site_label_2
_geom_bond_distance
U1 N4 2.305(4)
U1 N5 2.318(4)
U1 N6 2.368(4)
U1 N2 2.632(4)
U1 N3 2.674(5)
U1 N1 2.736(5)
U1 Se1 2.8264(6)
U1 Si2 3.2113(16)
U1 Si1 3.2272(17)
U1 Si3 3.2541(16)
U2 N45 2.305(4)
U2 N44 2.319(4)
U2 N46 2.356(4)
U2 N41 2.635(4)
U2 N43 2.672(4)
U2 N42 2.716(5)
U2 Se1 2.8340(6)
U2 Si41 3.2080(16)
U2 Si42 3.2237(17)
U2 Si43 3.2521(16)
Si1 N4 1.707(5)
Si1 N1 1.794(5)
Si1 C12 1.846(5)
Si1 C11 1.875(6)
Si2 N5 1.712(5)
Si2 N2 1.807(5)
Si2 C21 1.857(6)
Si2 C22 1.863(6)
Si3 N6 1.704(5)
Si3 N3 1.801(5)
Si3 C32 1.855(6)
Si3 C31 1.883(6)
Si41 N44 1.717(5)
Si41 N41 1.797(5)
Si41 C52 1.870(6)
Si41 C51 1.874(6)
Si42 N45 1.708(5)
Si42 N42 1.794(5)
Si42 C62 1.848(6)
Si42 C61 1.868(6)
Si43 N46 1.696(5)
Si43 N43 1.793(5)
Si43 C71 1.858(6)
Si43 C72 1.881(6)
N1 C6 1.499(7)
N1 C1 1.501(7)
N2 C3 1.485(7)
N2 C2 1.489(7)
N3 C5 1.480(7)
N3 C4 1.490(7)
N4 C13 1.415(7)
N5 C23 1.414(7)
N6 C33 1.395(7)
N41 C41 1.482(7)
N41 C46 1.503(7)
N42 C42 1.504(7)
N42 C43 1.504(7)
N43 C44 1.467(7)
N43 C45 1.490(7)
N44 C53 1.405(7)
N45 C63 1.422(7)
N46 C73 1.418(7)
C1 C2 1.514(8)
C1 H1A 0.9900
C1 H1B 0.9900
C2 H2A 0.9900
C2 H2B 0.9900
C3 C4 1.526(7)
C3 H3A 0.9900
C3 H3B 0.9900
C4 H4A 0.9900
C4 H4B 0.9900
C5 C6 1.540(8)
C5 H5A 0.9900
C5 H5B 0.9900
C6 H6A 0.9900
C6 H6B 0.9900
C11 H11A 0.9800
C11 H11B 0.9800
C11 H11C 0.9800
C12 H12A 0.9800
C12 H12B 0.9800
C12 H12C 0.9800
C13 C18 1.396(8)
C13 C14 1.397(8)
C14 C15 1.381(8)
C14 H14 0.9500
C15 C16 1.351(9)
C15 H15 0.9500
C16 C17 1.379(9)
C16 H16 0.9500
C17 C18 1.385(9)
C17 H17 0.9500
C18 H18 0.9500
C21 H21A 0.9800
C21 H21B 0.9800
C21 H21C 0.9800
C22 H22A 0.9800
C22 H22B 0.9800
C22 H22C 0.9800
C23 C28 1.391(8)
C23 C24 1.406(8)
C24 C25 1.385(8)
C24 H24 0.9500
C25 C26 1.373(9)
C25 H25 0.9500
C26 C27 1.383(9)
C26 H26 0.9500
C27 C28 1.385(8)
C27 H27 0.9500
C28 H28 0.9500
C31 H31A 0.9800
C31 H31B 0.9800
C31 H31C 0.9800
C32 H32A 0.9800
C32 H32B 0.9800
C32 H32C 0.9800
C33 C38 1.394(8)
C33 C34 1.394(8)
C34 C35 1.393(8)
C34 H34 0.9500
C35 C36 1.363(9)
C35 H35 0.9500
C36 C37 1.389(9)
C36 H36 0.9500
C37 C38 1.389(8)
C37 H37 0.9500
C38 H38 0.9500
C41 C42 1.514(7)
C41 H41A 0.9900
C41 H41B 0.9900
C42 H42A 0.9900
C42 H42B 0.9900
C43 C44 1.555(8)
C43 H43A 0.9900
C43 H43B 0.9900
C44 H44A 0.9900
C44 H44B 0.9900
C45 C46 1.531(8)
C45 H45A 0.9900
C45 H45B 0.9900
C46 H46A 0.9900
C46 H46B 0.9900
C51 H51A 0.9800
C51 H51B 0.9800
C51 H51C 0.9800
C52 H52A 0.9800
C52 H52B 0.9800
C52 H52C 0.9800
C53 C54 1.399(8)
C53 C58 1.410(8)
C54 C55 1.381(9)
C54 H54 0.9500
C55 C56 1.383(10)
C55 H55 0.9500
C56 C57 1.375(10)
C56 H56 0.9500
C57 C58 1.372(9)
C57 H57 0.9500
C58 H58 0.9500
C61 H61A 0.9800
C61 H61B 0.9800
C61 H61C 0.9800
C62 H62A 0.9800
C62 H62B 0.9800
C62 H62C 0.9800
C63 C68 1.381(8)
C63 C64 1.397(8)
C64 C65 1.381(8)
C64 H64 0.9500
C65 C66 1.374(9)
C65 H65 0.9500
C66 C67 1.383(9)
C66 H66 0.9500
C67 C68 1.377(8)
C67 H67 0.9500
C68 H68 0.9500
C71 H71A 0.9800
C71 H71B 0.9800
C71 H71C 0.9800
C72 H72A 0.9800
C72 H72B 0.9800
C72 H72C 0.9800
C73 C74 1.394(8)
C73 C78 1.399(8)
C74 C75 1.381(9)
C74 H74 0.9500
C75 C76 1.370(9)
C75 H75 0.9500
C76 C77 1.358(8)
C76 H76 0.9500
C77 C78 1.384(8)
C77 H77 0.9500
C78 H78 0.9500
C81 C86 1.352(9)
C81 C82 1.383(9)
C81 C87 1.522(10)
C82 C83 1.386(10)
C82 H82 0.9500
C83 C84 1.376(10)
C83 H83 0.9500
C84 C85 1.375(11)
C84 H84 0.9500
C85 C86 1.390(11)
C85 H85 0.9500
C86 H86 0.9500
C87 H87A 0.9800
C87 H87B 0.9800
C87 H87C 0.9800
